data_4037209
loop_
_publ_author_name
'Matsuda, Yukiko'
'Koizumi, Akihiro'
'Haraguchi, Ryosuke'
'Fukuzawa, Shin-Ichi'

_publ_section_title
;
 Ligand-Controlled Stereodivergent, Enantioselective Conjugate Addition of
 2-Oxazoline- and 2-Thiazoline-4-carboxylate to Nitroalkene Catalyzed by
 Chiral Copper Complexes.
;
_journal_issue 17
_journal_name_full 'The Journal of organic chemistry'
_journal_page_first 7939
_journal_page_last 7944
_journal_paper_doi 10.1021/acs.joc.6b01722
_journal_volume 81
_journal_year 2016
_chemical_absolute_configuration ad
_chemical_formula_moiety 'C23 H22 Fe N2 O4 S'
_chemical_formula_sum 'C23 H22 Fe N2 O4 S'
_chemical_formula_weight 478.33
_space_group_crystal_system orthorhombic
_space_group_IT_number 19
_space_group_name_Hall 'P 2ac 2ab'
_space_group_name_H-M_alt 'P 21 21 21'
_atom_sites_solution_hydrogens geom
_audit_creation_method SHELXL-2014/7
_cell_angle_alpha 90
_cell_angle_beta 90.000(3)
_cell_angle_gamma 90
_cell_formula_units_Z 4
_cell_length_a 5.8776(9)
_cell_length_b 16.487(3)
_cell_length_c 21.673(4)
_cell_measurement_reflns_used 6246
_cell_measurement_temperature 93(2)
_cell_measurement_theta_max 31.1754
_cell_measurement_theta_min 2.6436
_cell_volume 2100.2(6)
_computing_cell_refinement 'RIGAKU CrystalClear'
_computing_data_collection 'RIGAKU CrystalClear'
_computing_data_reduction 'RIGAKU CrystalClear'
_computing_molecular_graphics 'Yadokari-XG 2009(Wakita Nemoto et al.)'
_computing_publication_material 'Yadokari-XG 2009(Wakita,Nemoto et al.)'
_computing_structure_refinement 'SHELXL-2014 (Sheldrick, 2014)'
_computing_structure_solution SIR-2004
_diffrn_ambient_temperature 93(2)
_diffrn_detector_area_resol_mean 28.5714
_diffrn_measured_fraction_theta_full 0.998
_diffrn_measured_fraction_theta_max 0.998
_diffrn_measurement_device_type 'Rigaku VariMax Saturn'
_diffrn_measurement_method 'omega scans'
_diffrn_radiation_monochromator Confocal
_diffrn_radiation_source 'rotating-anode X-ray tube'
_diffrn_radiation_type MoK\a
_diffrn_radiation_wavelength 0.71075
_diffrn_reflns_av_R_equivalents 0.0500
_diffrn_reflns_av_unetI/netI 0.0505
_diffrn_reflns_Laue_measured_fraction_full 0.998
_diffrn_reflns_Laue_measured_fraction_max 0.998
_diffrn_reflns_limit_h_max 7
_diffrn_reflns_limit_h_min -7
_diffrn_reflns_limit_k_max 20
_diffrn_reflns_limit_k_min -15
_diffrn_reflns_limit_l_max 26
_diffrn_reflns_limit_l_min -26
_diffrn_reflns_number 15576
_diffrn_reflns_point_group_measured_fraction_full 0.998
_diffrn_reflns_point_group_measured_fraction_max 0.999
_diffrn_reflns_theta_full 25.998
_diffrn_reflns_theta_max 25.998
_diffrn_reflns_theta_min 3.079
_exptl_absorpt_coefficient_mu 0.851
_exptl_absorpt_correction_T_max 1.0000
_exptl_absorpt_correction_T_min 0.8824
_exptl_absorpt_correction_type multi-scan
_exptl_absorpt_process_details 'Jacobson, R. (1998) Private communication'
_exptl_crystal_colour Colorless
_exptl_crystal_density_diffrn 1.513
_exptl_crystal_description Prism
_exptl_crystal_F_000 992
_exptl_crystal_size_max 0.240
_exptl_crystal_size_mid 0.070
_exptl_crystal_size_min 0.070
_refine_diff_density_max 0.830
_refine_diff_density_min -0.563
_refine_diff_density_rms 0.080
_refine_ls_abs_structure_details
;
 Flack x determined using 1377 quotients [(I+)-(I-)]/[(I+)+(I-)]
 (Parsons, Flack and Wagner, Acta Cryst. B69 (2013) 249-259).
;
_refine_ls_abs_structure_Flack -0.004(12)
_refine_ls_extinction_coef 0.0058(9)
_refine_ls_extinction_expression Fc^*^=kFc[1+0.001xFc^2^\l^3^/sin(2\q)]^-1/4^
_refine_ls_extinction_method 'SHELXL-2014/7 (Sheldrick 2014'
_refine_ls_goodness_of_fit_ref 1.042
_refine_ls_hydrogen_treatment constr
_refine_ls_matrix_type full
_refine_ls_number_parameters 283
_refine_ls_number_reflns 4132
_refine_ls_number_restraints 66
_refine_ls_restrained_S_all 1.116
_refine_ls_R_factor_all 0.0500
_refine_ls_R_factor_gt 0.0457
_refine_ls_shift/su_max 0.000
_refine_ls_shift/su_mean 0.000
_refine_ls_structure_factor_coef Fsqd
_refine_ls_weighting_details 'w=1/[\s^2^(Fo^2^)+(0.0432P)^2^+2.1498P] where P=(Fo^2^+2Fc^2^)/3'
_refine_ls_weighting_scheme calc
_refine_ls_wR_factor_gt 0.0977
_refine_ls_wR_factor_ref 0.1009
_reflns_Friedel_coverage 0.722
_reflns_Friedel_fraction_full 0.999
_reflns_Friedel_fraction_max 0.999
_reflns_number_gt 3816
_reflns_number_total 4132
_reflns_threshold_expression 'I > 2\s(I)'
_cod_data_source_file jo6b01722_si_003.cif
_cod_data_source_block ydkr
_cod_depositor_comments
;
The following automatic conversions were performed:

data item '_exptl_absorpt_correction_type' value 'Multi-scan' was
changed to 'multi-scan' in accordance with the
/home/saulius/struct/COD-crude-data/automatic-downloads/DataCite-retrospective/ACS/depositions/lib/dictionaries/cif_core.dic
dictionary named 'cif_core.dic' version 2.4.2 last updated on
2011-04-26.

Automatic conversion script
Id: cif_fix_values 6909 2019-04-08 15:41:33Z antanas 
;
_cod_original_cell_volume 2100.1(6)
_cod_database_code 4037209
_shelx_shelxl_version_number 2014/7
_shelx_space_group_comment
;
The symmetry employed for this shelxl refinement is uniquely defined
by the following loop, which should always be used as a source of
symmetry information in preference to the above space-group names.
They are only intended as comments.
;
_shelx_estimated_absorpt_t_min 0.822
_shelx_estimated_absorpt_t_max 0.943

loop_
_space_group_symop_operation_xyz
'x, y, z'
'-x+1/2, -y, z+1/2'
'x+1/2, -y+1/2, -z'
'-x, y+1/2, -z+1/2'

loop_
_atom_site_label
_atom_site_type_symbol
_atom_site_fract_x
_atom_site_fract_y
_atom_site_fract_z
_atom_site_U_iso_or_equiv
_atom_site_adp_type
_atom_site_occupancy
_atom_site_site_symmetry_order
_atom_site_calc_flag
_atom_site_refinement_flags_posn
_atom_site_refinement_flags_adp
_atom_site_disorder_assembly
_atom_site_disorder_group
Fe1 Fe 0.15945(11) 0.47502(4) 0.12481(3) 0.01731(19) Uani 1 1 d . U . .
S1 S 0.2738(2) 0.20043(8) 0.32183(6) 0.0256(3) Uani 1 1 d . . . .
O1 O 0.3682(6) 0.10552(19) 0.15864(15) 0.0230(8) Uani 1 1 d . . . .
O3 O 0.7081(6) 0.1599(2) 0.18026(17) 0.0297(9) Uani 1 1 d . . . .
C1 C 0.1751(8) 0.3683(3) 0.17205(19) 0.0158(9) Uani 1 1 d . . . .
N4 N 0.2783(8) 0.1995(3) 0.05600(19) 0.0280(11) Uani 1 1 d . . . .
O4 O 0.4796(8) 0.2148(3) 0.04721(17) 0.0373(10) Uani 1 1 d . . . .
O5 O 0.1748(9) 0.1460(2) 0.02912(19) 0.0487(12) Uani 1 1 d . . . .
C4 C 0.1610(8) 0.2083(3) 0.2441(2) 0.0181(9) Uani 1 1 d . . . .
H10 H 0.1029 0.1553 0.2296 0.022 Uiso 1 1 calc R U . .
H11 H 0.0362 0.2486 0.2422 0.022 Uiso 1 1 calc R U . .
C24 C 0.5048(9) 0.1641(3) 0.1805(2) 0.0192(10) Uani 1 1 d . . . .
C5 C 0.1227(9) 0.4937(3) 0.2178(2) 0.0232(11) Uani 1 1 d . . . .
H1 H 0.1499 0.5428 0.2396 0.028 Uiso 1 1 calc R U . .
C6 C 0.3656(8) 0.2361(3) 0.2049(2) 0.0171(10) Uani 1 1 d . . . .
C8 C 0.2852(8) 0.4315(3) 0.2062(2) 0.0177(10) Uani 1 1 d . . . .
H2 H 0.4399 0.4318 0.2190 0.021 Uiso 1 1 calc R U . .
C9 C 0.4961(8) 0.2689(3) 0.3009(2) 0.0182(10) Uani 1 1 d . . . .
N3 N 0.5222(7) 0.2831(2) 0.24351(17) 0.0166(8) Uani 1 1 d . . . .
C11 C 0.2940(8) 0.2919(3) 0.1493(2) 0.0167(10) Uani 1 1 d . . . .
H17 H 0.4370 0.3094 0.1282 0.020 Uiso 1 1 calc R U . .
C12 C 0.1460(9) 0.2500(3) 0.1010(2) 0.0197(10) Uani 1 1 d . . . .
H12 H 0.0344 0.2148 0.1223 0.024 Uiso 1 1 calc R U . .
H13 H 0.0599 0.2917 0.0779 0.024 Uiso 1 1 calc R U . .
C13 C 0.4841(10) 0.0363(3) 0.1313(2) 0.0314(12) Uani 1 1 d . . . .
H14 H 0.6014 0.0556 0.1027 0.047 Uiso 1 1 calc R U . .
H15 H 0.3738 0.0029 0.1089 0.047 Uiso 1 1 calc R U . .
H16 H 0.5551 0.0039 0.1639 0.047 Uiso 1 1 calc R U . .
C14 C 0.6463(9) 0.3045(3) 0.3488(2) 0.0200(10) Uani 1 1 d . . . .
C15 C 0.8285(9) 0.3523(3) 0.3308(2) 0.0274(11) Uani 1 1 d . . . .
H3 H 0.8527 0.3635 0.2883 0.033 Uiso 1 1 calc R U . .
C16 C 0.6060(10) 0.2898(3) 0.4115(2) 0.0298(13) Uani 1 1 d . . . .
H4 H 0.4783 0.2587 0.4242 0.036 Uiso 1 1 calc R U . .
C17 C 0.0666(11) 0.5009(5) 0.0363(2) 0.0454(17) Uani 1 1 d . U A 1
H18 H -0.0746 0.4866 0.0179 0.054 Uiso 1 1 calc R U A 1
C18 C 0.9763(10) 0.3837(4) 0.3749(3) 0.0393(14) Uani 1 1 d . . . .
H5 H 1.1008 0.4166 0.3624 0.047 Uiso 1 1 calc R U . .
C19 C 0.2601(13) 0.4567(4) 0.0347(3) 0.0486(17) Uani 1 1 d . U A 1
H19 H 0.2755 0.4061 0.0142 0.058 Uiso 1 1 calc R U A 1
C20 C 0.7568(12) 0.3218(4) 0.4552(3) 0.0427(17) Uani 1 1 d . . . .
H6 H 0.7312 0.3121 0.4979 0.051 Uiso 1 1 calc R U . .
C21 C 0.9426(11) 0.3675(4) 0.4370(3) 0.0416(16) Uani 1 1 d . . . .
H7 H 1.0466 0.3875 0.4669 0.050 Uiso 1 1 calc R U . .
C22 C 0.1131(17) 0.5725(4) 0.0703(3) 0.068(2) Uani 1 1 d . U A 1
H20 H 0.0133 0.6162 0.0797 0.081 Uiso 1 1 calc R U A 1
C23 C 0.3535(18) 0.5627(5) 0.0876(3) 0.067(2) Uani 1 1 d . U A 1
H21 H 0.4429 0.6000 0.1106 0.081 Uiso 1 1 calc R U A 1
C25 C 0.4217(13) 0.4922(6) 0.0650(3) 0.063(2) Uani 1 1 d . U A 1
H22 H 0.5702 0.4705 0.0702 0.076 Uiso 1 1 calc R U A 1
C26 C -0.0869(8) 0.4695(3) 0.1910(2) 0.0235(10) Uani 1 1 d . . . .
H8 H -0.2241 0.5000 0.1914 0.028 Uiso 1 1 calc R U . .
C27 C -0.0566(8) 0.3921(3) 0.1634(2) 0.0215(11) Uani 1 1 d . . . .
H9 H -0.1705 0.3614 0.1428 0.026 Uiso 1 1 calc R U . .

loop_
_atom_site_aniso_label
_atom_site_aniso_U_11
_atom_site_aniso_U_22
_atom_site_aniso_U_33
_atom_site_aniso_U_23
_atom_site_aniso_U_13
_atom_site_aniso_U_12
Fe1 0.0164(3) 0.0161(3) 0.0194(3) 0.0016(3) -0.0020(3) -0.0016(3)
S1 0.0249(7) 0.0314(7) 0.0206(6) 0.0086(5) 0.0016(5) -0.0036(5)
O1 0.0247(19) 0.0151(15) 0.0292(18) -0.0040(14) -0.0007(16) -0.0026(15)
O3 0.0164(19) 0.034(2) 0.039(2) -0.0130(17) -0.0041(16) 0.0042(15)
C1 0.018(2) 0.014(2) 0.016(2) 0.0006(17) 0.001(2) 0.0003(19)
N4 0.041(3) 0.024(2) 0.020(2) -0.0025(19) -0.011(2) 0.007(2)
O4 0.045(3) 0.038(2) 0.028(2) -0.0033(18) 0.0126(19) 0.005(2)
O5 0.060(3) 0.035(2) 0.051(3) -0.028(2) -0.029(3) 0.014(2)
C4 0.011(2) 0.020(2) 0.023(2) 0.0045(19) -0.003(2) -0.003(2)
C24 0.023(2) 0.018(2) 0.017(2) 0.002(2) -0.001(2) -0.003(2)
C5 0.030(3) 0.019(2) 0.020(2) -0.0036(19) 0.005(2) 0.001(2)
C6 0.016(2) 0.019(2) 0.017(2) -0.0003(18) -0.002(2) -0.003(2)
C8 0.020(3) 0.020(2) 0.013(2) 0.0010(18) -0.0024(19) -0.002(2)
C9 0.015(2) 0.018(2) 0.022(2) 0.0009(19) -0.002(2) 0.005(2)
N3 0.0158(19) 0.0177(19) 0.0163(19) 0.0002(16) -0.0039(16) -0.0005(16)
C11 0.017(2) 0.018(2) 0.015(2) -0.0007(18) 0.0005(18) -0.0019(19)
C12 0.025(3) 0.019(2) 0.015(2) -0.0010(18) -0.004(2) -0.002(2)
C13 0.045(3) 0.020(2) 0.029(3) -0.006(2) -0.007(3) 0.002(2)
C14 0.025(2) 0.016(2) 0.018(2) -0.0032(18) -0.005(2) 0.007(2)
C15 0.026(3) 0.031(3) 0.025(3) -0.008(2) -0.002(2) 0.006(3)
C16 0.038(3) 0.028(3) 0.023(3) 0.005(2) -0.008(2) 0.007(3)
C17 0.036(3) 0.081(4) 0.020(3) 0.007(3) -0.004(2) -0.014(3)
C18 0.031(3) 0.048(3) 0.039(3) -0.022(3) -0.004(3) 0.000(3)
C19 0.068(4) 0.040(3) 0.038(3) 0.013(3) 0.029(3) 0.006(3)
C20 0.061(4) 0.051(4) 0.016(2) -0.012(3) -0.012(3) 0.028(3)
C21 0.035(3) 0.051(4) 0.038(3) -0.022(3) -0.017(3) 0.011(3)
C22 0.116(6) 0.050(4) 0.037(3) 0.026(3) 0.037(4) 0.048(4)
C23 0.108(5) 0.068(4) 0.026(3) 0.018(3) -0.008(4) -0.055(4)
C25 0.042(3) 0.097(5) 0.051(4) 0.048(4) 0.007(3) -0.002(4)
C26 0.017(2) 0.021(2) 0.033(3) 0.002(2) 0.007(2) 0.003(2)
C27 0.012(2) 0.027(3) 0.025(3) 0.000(2) 0.001(2) 0.000(2)

loop_
_atom_type_symbol
_atom_type_description
_atom_type_scat_dispersion_real
_atom_type_scat_dispersion_imag
_atom_type_scat_source
C C 0.0033 0.0016 'International Tables Vol C Tables 4.2.6.8 and 6.1.1.4'
H H 0.0000 0.0000 'International Tables Vol C Tables 4.2.6.8 and 6.1.1.4'
N N 0.0061 0.0033 'International Tables Vol C Tables 4.2.6.8 and 6.1.1.4'
O O 0.0106 0.0060 'International Tables Vol C Tables 4.2.6.8 and 6.1.1.4'
S S 0.1246 0.1234 'International Tables Vol C Tables 4.2.6.8 and 6.1.1.4'
Fe Fe 0.3463 0.8444 'International Tables Vol C Tables 4.2.6.8 and 6.1.1.4'

loop_
_geom_angle_atom_site_label_1
_geom_angle_atom_site_label_2
_geom_angle_atom_site_label_3
_geom_angle
C23 Fe1 C22 42.9(4)
C23 Fe1 C25 38.2(3)
C22 Fe1 C25 67.5(3)
C23 Fe1 C1 142.8(3)
C22 Fe1 C1 172.0(3)
C25 Fe1 C1 114.0(3)
C23 Fe1 C17 67.9(3)
C22 Fe1 C17 41.0(3)
C25 Fe1 C17 64.8(3)
C1 Fe1 C17 131.7(2)
C23 Fe1 C26 135.8(3)
C22 Fe1 C26 110.6(3)
C25 Fe1 C26 172.8(3)
C1 Fe1 C26 68.94(19)
C17 Fe1 C26 118.7(2)
C23 Fe1 C8 113.2(3)
C22 Fe1 C8 146.7(3)
C25 Fe1 C8 109.0(2)
C1 Fe1 C8 41.11(18)
C17 Fe1 C8 169.2(3)
C26 Fe1 C8 68.54(19)
C23 Fe1 C27 175.8(4)
C22 Fe1 C27 133.6(3)
C25 Fe1 C27 145.5(3)
C1 Fe1 C27 40.99(19)
C17 Fe1 C27 111.0(2)
C26 Fe1 C27 40.7(2)
C8 Fe1 C27 68.69(19)
C23 Fe1 C5 110.3(2)
C22 Fe1 C5 116.3(2)
C25 Fe1 C5 133.3(3)
C1 Fe1 C5 68.95(18)
C17 Fe1 C5 149.9(2)
C26 Fe1 C5 40.6(2)
C8 Fe1 C5 40.72(18)
C27 Fe1 C5 68.5(2)
C23 Fe1 C19 64.1(3)
C22 Fe1 C19 66.5(3)
C25 Fe1 C19 36.8(3)
C1 Fe1 C19 109.6(2)
C17 Fe1 C19 38.4(3)
C26 Fe1 C19 149.6(3)
C8 Fe1 C19 131.5(2)
C27 Fe1 C19 117.8(2)
C5 Fe1 C19 169.4(3)
C9 S1 C4 89.2(2)
C24 O1 C13 115.3(4)
C27 C1 C8 107.4(4)
C27 C1 C11 128.5(4)
C8 C1 C11 124.2(4)
C27 C1 Fe1 69.8(3)
C8 C1 Fe1 69.6(2)
C11 C1 Fe1 124.9(3)
O5 N4 O4 123.8(5)
O5 N4 C12 117.0(5)
O4 N4 C12 119.3(4)
C6 C4 S1 104.3(3)
C6 C4 H10 110.9
S1 C4 H10 110.9
C6 C4 H11 110.9
S1 C4 H11 110.9
H10 C4 H11 108.9
O3 C24 O1 123.6(5)
O3 C24 C6 125.3(5)
O1 C24 C6 111.1(4)
C26 C5 C8 107.9(4)
C26 C5 Fe1 69.3(3)
C8 C5 Fe1 69.4(3)
C26 C5 H1 126.0
C8 C5 H1 126.0
Fe1 C5 H1 126.8
N3 C6 C24 105.7(4)
N3 C6 C4 109.5(4)
C24 C6 C4 112.1(4)
N3 C6 C11 107.2(3)
C24 C6 C11 109.3(4)
C4 C6 C11 112.7(4)
C5 C8 C1 108.2(4)
C5 C8 Fe1 69.9(3)
C1 C8 Fe1 69.3(2)
C5 C8 H2 125.9
C1 C8 H2 125.9
Fe1 C8 H2 126.5
N3 C9 C14 122.6(4)
N3 C9 S1 116.9(4)
C14 C9 S1 120.5(4)
C9 N3 C6 112.6(4)
C1 C11 C12 109.6(4)
C1 C11 C6 111.0(4)
C12 C11 C6 114.4(4)
C1 C11 H17 107.2
C12 C11 H17 107.2
C6 C11 H17 107.2
N4 C12 C11 113.7(4)
N4 C12 H12 108.8
C11 C12 H12 108.8
N4 C12 H13 108.8
C11 C12 H13 108.8
H12 C12 H13 107.7
O1 C13 H14 109.5
O1 C13 H15 109.5
H14 C13 H15 109.5
O1 C13 H16 109.5
H14 C13 H16 109.5
H15 C13 H16 109.5
C15 C14 C16 120.1(5)
C15 C14 C9 119.3(4)
C16 C14 C9 120.7(5)
C14 C15 C18 120.2(5)
C14 C15 H3 119.9
C18 C15 H3 119.9
C20 C16 C14 119.0(6)
C20 C16 H4 120.5
C14 C16 H4 120.5
C19 C17 C22 107.4(6)
C19 C17 Fe1 71.6(4)
C22 C17 Fe1 68.5(3)
C19 C17 H18 126.3
C22 C17 H18 126.3
Fe1 C17 H18 125.2
C21 C18 C15 120.3(6)
C21 C18 H5 119.8
C15 C18 H5 119.8
C25 C19 C17 111.2(7)
C25 C19 Fe1 70.4(4)
C17 C19 Fe1 69.9(3)
C25 C19 H19 124.4
C17 C19 H19 124.4
Fe1 C19 H19 126.9
C21 C20 C16 120.7(6)
C21 C20 H6 119.6
C16 C20 H6 119.6
C20 C21 C18 119.7(6)
C20 C21 H7 120.2
C18 C21 H7 120.2
C17 C22 C23 103.0(6)
C17 C22 Fe1 70.5(4)
C23 C22 Fe1 68.5(4)
C17 C22 H20 128.5
C23 C22 H20 128.5
Fe1 C22 H20 124.3
C25 C23 C22 107.1(7)
C25 C23 Fe1 71.9(4)
C22 C23 Fe1 68.7(4)
C25 C23 H21 126.5
C22 C23 H21 126.5
Fe1 C23 H21 124.6
C19 C25 C23 111.3(8)
C19 C25 Fe1 72.7(4)
C23 C25 Fe1 69.9(4)
C19 C25 H22 124.4
C23 C25 H22 124.4
Fe1 C25 H22 124.5
C5 C26 C27 108.4(4)
C5 C26 Fe1 70.1(3)
C27 C26 Fe1 69.8(3)
C5 C26 H8 125.8
C27 C26 H8 125.8
Fe1 C26 H8 125.9
C26 C27 C1 108.1(4)
C26 C27 Fe1 69.4(3)
C1 C27 Fe1 69.3(3)
C26 C27 H9 125.9
C1 C27 H9 125.9
Fe1 C27 H9 126.9

loop_
_geom_bond_atom_site_label_1
_geom_bond_atom_site_label_2
_geom_bond_distance
Fe1 C23 2.010(7)
Fe1 C22 2.013(6)
Fe1 C25 2.035(7)
Fe1 C1 2.038(4)
Fe1 C17 2.040(5)
Fe1 C26 2.040(5)
Fe1 C8 2.044(4)
Fe1 C27 2.045(5)
Fe1 C5 2.050(5)
Fe1 C19 2.062(6)
S1 C9 1.786(5)
S1 C4 1.816(4)
O1 C24 1.343(6)
O1 C13 1.455(6)
O3 C24 1.197(6)
C1 C27 1.430(7)
C1 C8 1.433(6)
C1 C11 1.522(6)
N4 O5 1.220(6)
N4 O4 1.225(6)
N4 C12 1.499(6)
C4 C6 1.541(7)
C4 H10 0.9900
C4 H11 0.9900
C24 C6 1.535(7)
C5 C26 1.419(7)
C5 C8 1.424(6)
C5 H1 0.9500
C6 N3 1.465(6)
C6 C11 1.574(6)
C8 H2 0.9500
C9 N3 1.274(6)
C9 C14 1.483(7)
C11 C12 1.527(6)
C11 H17 1.0000
C12 H12 0.9900
C12 H13 0.9900
C13 H14 0.9800
C13 H15 0.9800
C13 H16 0.9800
C14 C15 1.385(8)
C14 C16 1.401(7)
C15 C18 1.391(7)
C15 H3 0.9500
C16 C20 1.401(8)
C16 H4 0.9500
C17 C19 1.351(9)
C17 C22 1.420(10)
C17 H18 0.9500
C18 C21 1.386(9)
C18 H5 0.9500
C19 C25 1.294(10)
C19 H19 0.9500
C20 C21 1.384(9)
C20 H6 0.9500
C21 H7 0.9500
C22 C23 1.470(13)
C22 H20 0.9500
C23 C25 1.323(11)
C23 H21 0.9500
C25 H22 0.9500
C26 C27 1.422(7)
C26 H8 0.9500
C27 H9 0.9500

loop_
_geom_torsion_atom_site_label_1
_geom_torsion_atom_site_label_2
_geom_torsion_atom_site_label_3
_geom_torsion_atom_site_label_4
_geom_torsion
C9 S1 C4 C6 22.5(3)
C13 O1 C24 O3 -2.7(7)
C13 O1 C24 C6 176.8(4)
O3 C24 C6 N3 -17.2(6)
O1 C24 C6 N3 163.3(4)
O3 C24 C6 C4 -136.4(5)
O1 C24 C6 C4 44.1(5)
O3 C24 C6 C11 97.9(6)
O1 C24 C6 C11 -81.6(5)
S1 C4 C6 N3 -28.4(4)
S1 C4 C6 C24 88.5(4)
S1 C4 C6 C11 -147.6(3)
C26 C5 C8 C1 -0.1(5)
Fe1 C5 C8 C1 -58.8(3)
C26 C5 C8 Fe1 58.8(3)
C27 C1 C8 C5 -0.6(5)
C11 C1 C8 C5 178.3(4)
Fe1 C1 C8 C5 59.2(3)
C27 C1 C8 Fe1 -59.8(3)
C11 C1 C8 Fe1 119.1(4)
C4 S1 C9 N3 -13.2(4)
C4 S1 C9 C14 168.9(4)
C14 C9 N3 C6 175.3(4)
S1 C9 N3 C6 -2.5(5)
C24 C6 N3 C9 -100.0(4)
C4 C6 N3 C9 20.9(5)
C11 C6 N3 C9 143.5(4)
C27 C1 C11 C12 13.7(6)
C8 C1 C11 C12 -165.0(4)
Fe1 C1 C11 C12 -77.2(5)
C27 C1 C11 C6 -113.6(5)
C8 C1 C11 C6 67.7(5)
Fe1 C1 C11 C6 155.5(3)
N3 C6 C11 C1 -60.5(5)
C24 C6 C11 C1 -174.6(4)
C4 C6 C11 C1 60.1(5)
N3 C6 C11 C12 174.9(4)
C24 C6 C11 C12 60.8(5)
C4 C6 C11 C12 -64.6(5)
O5 N4 C12 C11 158.1(4)
O4 N4 C12 C11 -23.4(6)
C1 C11 C12 N4 153.6(4)
C6 C11 C12 N4 -81.0(5)
N3 C9 C14 C15 -2.9(7)
S1 C9 C14 C15 174.9(4)
N3 C9 C14 C16 177.5(5)
S1 C9 C14 C16 -4.7(7)
C16 C14 C15 C18 2.0(8)
C9 C14 C15 C18 -177.6(5)
C15 C14 C16 C20 -2.1(8)
C9 C14 C16 C20 177.4(5)
C14 C15 C18 C21 0.1(8)
C22 C17 C19 C25 1.0(7)
Fe1 C17 C19 C25 -58.4(5)
C22 C17 C19 Fe1 59.4(4)
C14 C16 C20 C21 0.2(9)
C16 C20 C21 C18 1.9(9)
C15 C18 C21 C20 -2.1(9)
C19 C17 C22 C23 -0.2(7)
Fe1 C17 C22 C23 61.2(4)
C19 C17 C22 Fe1 -61.4(4)
C17 C22 C23 C25 -0.6(7)
Fe1 C22 C23 C25 62.0(5)
C17 C22 C23 Fe1 -62.7(4)
C17 C19 C25 C23 -1.5(8)
Fe1 C19 C25 C23 -59.6(5)
C17 C19 C25 Fe1 58.1(5)
C22 C23 C25 C19 1.3(8)
Fe1 C23 C25 C19 61.2(5)
C22 C23 C25 Fe1 -59.9(4)
C8 C5 C26 C27 0.7(5)
Fe1 C5 C26 C27 59.5(3)
C8 C5 C26 Fe1 -58.8(3)
C5 C26 C27 C1 -1.0(5)
Fe1 C26 C27 C1 58.6(3)
C5 C26 C27 Fe1 -59.7(3)
C8 C1 C27 C26 1.0(5)
C11 C1 C27 C26 -177.8(4)
Fe1 C1 C27 C26 -58.7(3)
C8 C1 C27 Fe1 59.7(3)
C11 C1 C27 Fe1 -119.1(4)
